data_4514693
loop_
_publ_author_name
'Garrido-Barros, Pablo'
'Grau, Sergi'
'Drouet, Samuel'
'Benet-Buchholz, Jordi'
'Gimbert-Suri\~nach, Carolina'
'Llobet, Antoni'

_publ_section_title
;
 Can Ni Complexes Behave as Molecular Water Oxidation Catalysts?
;
_journal_issue 5
_journal_name_full 'ACS Catalysis'
_journal_page_first 3936
_journal_paper_doi 10.1021/acscatal.8b03953
_journal_volume 9
_journal_year 2019
_chemical_absolute_configuration ad
_chemical_formula_sum 'C24 H46 N6 Ni O6'
_chemical_formula_weight 573.38
_space_group_IT_number 19
_space_group_name_Hall 'P 2ac 2ab'
_space_group_name_H-M_alt 'P 21 21 21'
_symmetry_cell_setting orthorhombic
_symmetry_space_group_name_Hall 'P 2ac 2ab'
_symmetry_space_group_name_H-M 'P 21 21 21'
_atom_sites_solution_hydrogens mixed
_audit_creation_method SHELXL-2014
_cell_angle_alpha 90
_cell_angle_beta 90
_cell_angle_gamma 90
_cell_formula_units_Z 4
_cell_length_a 8.7123(6)
_cell_length_b 16.0813(12)
_cell_length_c 20.4271(17)
_cell_measurement_reflns_used 2923
_cell_measurement_temperature 100(2)
_cell_measurement_theta_max 25.18
_cell_measurement_theta_min 2.36
_cell_volume 2861.9(4)
_computing_cell_refinement 'Bruker APEX2 v2011.4-0'
_computing_data_collection 'Bruker APEX2 v2011.4-0'
_computing_data_reduction 'Bruker SAINT V7.60A'
_computing_molecular_graphics 'Bruker SHELXTL'
_computing_publication_material 'Bruker SHELXTL'
_computing_structure_refinement 'SHELXL-2014 (Sheldrick, 2014)'
_computing_structure_solution 'SHELXS-2014 (Sheldrick, 2014)'
_diffrn_ambient_temperature 100(2)
_diffrn_detector_area_resol_mean 512
_diffrn_detector_type '4K CCD area detector APEX II'
_diffrn_measured_fraction_theta_full 0.987
_diffrn_measured_fraction_theta_max 0.985
_diffrn_measurement_device_type 'APEX DUO Kappa 4-axis goniometer'
_diffrn_measurement_method
;
 Fullsphere data collection, phi and omega scans
;
_diffrn_measurement_specimen_support 'magnetic support with MicroMount'
_diffrn_radiation_monochromator 'Quazar MX Multilayer Optics'
_diffrn_radiation_type MoK\a
_diffrn_radiation_wavelength 0.71073
_diffrn_reflns_av_R_equivalents 0.0386
_diffrn_reflns_av_unetI/netI 0.0617
_diffrn_reflns_Laue_measured_fraction_full 0.987
_diffrn_reflns_Laue_measured_fraction_max 0.985
_diffrn_reflns_limit_h_max 10
_diffrn_reflns_limit_h_min -8
_diffrn_reflns_limit_k_max 19
_diffrn_reflns_limit_k_min -17
_diffrn_reflns_limit_l_max 25
_diffrn_reflns_limit_l_min -9
_diffrn_reflns_number 11436
_diffrn_reflns_point_group_measured_fraction_full 0.956
_diffrn_reflns_point_group_measured_fraction_max 0.943
_diffrn_reflns_theta_full 25.242
_diffrn_reflns_theta_max 26.265
_diffrn_reflns_theta_min 1.994
_diffrn_source 'Microfocus source E025 IuS'
_diffrn_source_current 0.6
_diffrn_source_power 50
_diffrn_source_size '0.2 mm x 0.2 mm fine focus'
_diffrn_source_type 'Bruker APEX DUO'
_exptl_absorpt_coefficient_mu 0.725
_exptl_absorpt_correction_T_max 0.972
_exptl_absorpt_correction_T_min 0.835
_exptl_absorpt_correction_type empirical
_exptl_absorpt_process_details
; 
 SADABS Version 2008/1 Bruker-Nonius
 Blessing, Acta Cryst. (1995) A51 33-38
;
_exptl_crystal_colour orange
_exptl_crystal_density_diffrn 1.331
_exptl_crystal_description prism
_exptl_crystal_F_000 1232
_exptl_crystal_size_max 0.20
_exptl_crystal_size_mid 0.04
_exptl_crystal_size_min 0.04
_refine_diff_density_max 0.538
_refine_diff_density_min -0.347
_refine_diff_density_rms 0.070
_refine_ls_abs_structure_details
;
 Flack x determined using 1684 quotients [(I+)-(I-)]/[(I+)+(I-)]
 (Parsons, Flack and Wagner, Acta Cryst. B69 (2013) 249-259).
;
_refine_ls_abs_structure_Flack 0.003(11)
_refine_ls_extinction_method none
_refine_ls_goodness_of_fit_ref 1.028
_refine_ls_hydrogen_treatment constr
_refine_ls_matrix_type full
_refine_ls_number_parameters 349
_refine_ls_number_reflns 5458
_refine_ls_number_restraints 2
_refine_ls_restrained_S_all 1.039
_refine_ls_R_factor_all 0.0602
_refine_ls_R_factor_gt 0.0448
_refine_ls_shift/su_max 0.000
_refine_ls_shift/su_mean 0.000
_refine_ls_structure_factor_coef Fsqd
_refine_ls_weighting_details 'w=1/[\s^2^(Fo^2^)+(0.0535P)^2^+0.5306P] where P=(Fo^2^+2Fc^2^)/3'
_refine_ls_weighting_scheme calc
_refine_ls_wR_factor_gt 0.0985
_refine_ls_wR_factor_ref 0.1058
_reflns_Friedel_coverage 0.693
_reflns_Friedel_fraction_full 0.916
_reflns_Friedel_fraction_max 0.889
_reflns_number_gt 4621
_reflns_number_total 5458
_reflns_threshold_expression 'I > 2\s(I)'
_cod_data_source_file cs8b03953_si_001.cif
_cod_data_source_block mo_Sd105_0m
_cod_depositor_comments
;
The following automatic conversions were performed:

'_symmetry_cell_setting' value 'Orthorhombic' changed to
'orthorhombic' according to
/home/data/users/saulius/crontab/automatic-downloads/current/ACS/lib/dictionaries/cif_core.dic
dictionary named 'cif_core.dic' version 2.4.2 from 2011-04-26.

Automatic conversion script
Id: cif_fix_values 4973 2017-02-22 13:04:09Z antanas 
;
_cod_original_sg_symbol_H-M P2(1)2(1)2(1)
_cod_database_code 4514693
_shelx_space_group_comment
;
The symmetry employed for this shelxl refinement is uniquely defined
by the following loop, which should always be used as a source of
symmetry information in preference to the above space-group names.
They are only intended as comments.
;
_shelx_estimated_absorpt_t_min 0.869
_shelx_estimated_absorpt_t_max 0.972
_shelxl_version_number 2014-3

loop_
_space_group_symop_operation_xyz
'x, y, z'
'-x+1/2, -y, z+1/2'
'-x, y+1/2, -z+1/2'
'x+1/2, -y+1/2, -z'

loop_
_atom_site_label
_atom_site_type_symbol
_atom_site_fract_x
_atom_site_fract_y
_atom_site_fract_z
_atom_site_U_iso_or_equiv
_atom_site_adp_type
_atom_site_occupancy
_atom_site_site_symmetry_order
_atom_site_calc_flag
_atom_site_refinement_flags_posn
_atom_site_refinement_flags_adp
Ni1 Ni 0.20903(7) 0.35630(4) 0.77291(3) 0.01832(16) Uani 1 1 d . .
N1 N 0.0892(5) 0.3940(3) 0.84465(18) 0.0241(10) Uani 1 1 d . .
N2 N 0.1542(4) 0.2514(3) 0.80208(18) 0.0194(9) Uani 1 1 d . .
N3 N 0.3278(4) 0.2988(3) 0.71289(16) 0.0182(9) Uani 1 1 d . .
N4 N 0.2703(4) 0.4518(2) 0.72445(19) 0.0203(8) Uani 1 1 d . .
O1 O -0.0811(4) 0.3422(2) 0.92140(15) 0.0303(9) Uani 1 1 d . .
O2 O 0.0019(4) 0.1833(2) 0.87813(18) 0.0318(9) Uani 1 1 d . .
O3 O 0.4867(4) 0.3174(2) 0.62318(17) 0.0281(9) Uani 1 1 d D .
O4 O 0.4111(4) 0.4840(2) 0.63094(16) 0.0256(8) Uani 1 1 d D .
C1 C 0.0664(7) 0.4766(4) 0.8704(3) 0.0327(14) Uani 1 1 d . .
H1A H -0.0276 0.5003 0.8519 0.049 Uiso 1 1 calc R U
H1B H 0.1542 0.5117 0.8587 0.049 Uiso 1 1 calc R U
H1C H 0.0572 0.4738 0.9182 0.049 Uiso 1 1 calc R U
C2 C 0.0135(5) 0.3338(3) 0.8754(2) 0.0232(12) Uani 1 1 d . .
C3 C 0.0527(5) 0.2467(4) 0.8516(2) 0.0234(12) Uani 1 1 d . .
C4 C 0.2235(6) 0.1851(3) 0.7686(2) 0.0216(10) Uani 1 1 d . .
C5 C 0.2028(6) 0.1001(3) 0.7797(2) 0.0249(11) Uani 1 1 d . .
H5 H 0.1356 0.0819 0.8134 0.030 Uiso 1 1 calc R U
C6 C 0.2800(7) 0.0418(3) 0.7415(2) 0.0261(11) Uani 1 1 d . .
C7 C 0.3789(6) 0.0683(3) 0.6922(2) 0.0241(12) Uani 1 1 d . .
C8 C 0.4015(6) 0.1523(3) 0.6817(2) 0.0233(11) Uani 1 1 d . .
H8 H 0.4706 0.1699 0.6485 0.028 Uiso 1 1 calc R U
C9 C 0.3241(5) 0.2115(3) 0.7192(2) 0.0197(11) Uani 1 1 d . .
C10 C 0.3999(5) 0.3429(3) 0.6676(2) 0.0192(11) Uani 1 1 d . .
C11 C 0.3606(6) 0.4347(3) 0.6739(2) 0.0206(11) Uani 1 1 d . .
C12 C 0.2197(6) 0.5383(3) 0.7298(2) 0.0289(11) Uani 1 1 d . .
H12A H 0.2921 0.5694 0.7572 0.043 Uiso 1 1 calc R U
H12B H 0.1174 0.5401 0.7497 0.043 Uiso 1 1 calc R U
H12C H 0.2158 0.5634 0.6861 0.043 Uiso 1 1 calc R U
C13 C 0.2531(6) -0.0497(3) 0.7541(3) 0.0344(15) Uani 1 1 d . .
H13A H 0.1718 -0.0563 0.7868 0.052 Uiso 1 1 calc R U
H13B H 0.3480 -0.0752 0.7704 0.052 Uiso 1 1 calc R U
H13C H 0.2222 -0.0770 0.7133 0.052 Uiso 1 1 calc R U
C14 C 0.4612(7) 0.0053(4) 0.6494(3) 0.0334(14) Uani 1 1 d . .
H14A H 0.5270 -0.0299 0.6767 0.050 Uiso 1 1 calc R U
H14B H 0.5243 0.0345 0.6170 0.050 Uiso 1 1 calc R U
H14C H 0.3854 -0.0294 0.6268 0.050 Uiso 1 1 calc R U
N1A N 0.5538(4) 0.2302(3) 0.91719(18) 0.0187(9) Uani 1 1 d . .
C1A C 0.6664(5) 0.1694(3) 0.9444(2) 0.0224(11) Uani 1 1 d . .
H1A1 H 0.6587 0.1169 0.9203 0.034 Uiso 1 1 calc R U
H1A2 H 0.6439 0.1596 0.9907 0.034 Uiso 1 1 calc R U
H1A3 H 0.7704 0.1918 0.9399 0.034 Uiso 1 1 calc R U
C2A C 0.5916(6) 0.2472(3) 0.8476(2) 0.0271(12) Uani 1 1 d . .
H2A1 H 0.6949 0.2711 0.8447 0.041 Uiso 1 1 calc R U
H2A2 H 0.5171 0.2866 0.8295 0.041 Uiso 1 1 calc R U
H2A3 H 0.5879 0.1952 0.8226 0.041 Uiso 1 1 calc R U
C3A C 0.3955(6) 0.1939(4) 0.9214(2) 0.0312(13) Uani 1 1 d . .
H3A1 H 0.3203 0.2352 0.9068 0.047 Uiso 1 1 calc R U
H3A2 H 0.3736 0.1782 0.9669 0.047 Uiso 1 1 calc R U
H3A3 H 0.3892 0.1445 0.8935 0.047 Uiso 1 1 calc R U
C4A C 0.5591(6) 0.3092(3) 0.9551(2) 0.0260(12) Uani 1 1 d . .
H4A1 H 0.6620 0.3335 0.9519 0.039 Uiso 1 1 calc R U
H4A2 H 0.5353 0.2978 1.0012 0.039 Uiso 1 1 calc R U
H4A3 H 0.4835 0.3483 0.9374 0.039 Uiso 1 1 calc R U
N1B N 0.9471(5) 0.2445(3) 0.58716(19) 0.0255(10) Uani 1 1 d . .
C1B C 0.9692(7) 0.3179(4) 0.6298(3) 0.0397(16) Uani 1 1 d . .
H1B1 H 0.8849 0.3572 0.6229 0.059 Uiso 1 1 calc R U
H1B2 H 1.0669 0.3448 0.6190 0.059 Uiso 1 1 calc R U
H1B3 H 0.9706 0.3002 0.6757 0.059 Uiso 1 1 calc R U
C2B C 1.0776(7) 0.1846(4) 0.5970(3) 0.0399(16) Uani 1 1 d . .
H2B1 H 1.1752 0.2134 0.5895 0.060 Uiso 1 1 calc R U
H2B2 H 1.0677 0.1384 0.5660 0.060 Uiso 1 1 calc R U
H2B3 H 1.0748 0.1631 0.6419 0.060 Uiso 1 1 calc R U
C3B C 0.8003(7) 0.2022(3) 0.6030(3) 0.0350(13) Uani 1 1 d . .
H3B1 H 0.8048 0.1804 0.6478 0.053 Uiso 1 1 calc R U
H3B2 H 0.7836 0.1562 0.5723 0.053 Uiso 1 1 calc R U
H3B3 H 0.7155 0.2420 0.5995 0.053 Uiso 1 1 calc R U
C4B C 0.9459(7) 0.2719(4) 0.5168(2) 0.0346(14) Uani 1 1 d . .
H4B1 H 0.8591 0.3095 0.5094 0.052 Uiso 1 1 calc R U
H4B2 H 0.9358 0.2231 0.4884 0.052 Uiso 1 1 calc R U
H4B3 H 1.0420 0.3009 0.5068 0.052 Uiso 1 1 calc R U
O1S O 0.6760(5) 0.4051(2) 0.54377(18) 0.0401(11) Uani 1 1 d . .
H1S H 0.6035 0.3972 0.5701 0.060 Uiso 1 1 d DR U
C1S C 0.6912(7) 0.4901(3) 0.5313(3) 0.0394(14) Uani 1 1 d . .
H1S1 H 0.5892 0.5150 0.5261 0.059 Uiso 1 1 calc R U
H1S2 H 0.7508 0.4983 0.4912 0.059 Uiso 1 1 calc R U
H1S3 H 0.7442 0.5168 0.5681 0.059 Uiso 1 1 calc R U
O2S O 0.2442(4) 0.4247(2) 0.52609(17) 0.0388(10) Uani 1 1 d . .
H2S H 0.3091 0.4374 0.5548 0.058 Uiso 1 1 calc DR U
C2S C 0.1321(8) 0.4864(4) 0.5227(3) 0.0475(17) Uani 1 1 d . .
H2S1 H 0.1165 0.5104 0.5663 0.071 Uiso 1 1 calc R U
H2S2 H 0.0356 0.4621 0.5072 0.071 Uiso 1 1 calc R U
H2S3 H 0.1653 0.5300 0.4924 0.071 Uiso 1 1 calc R U

loop_
_atom_site_aniso_label
_atom_site_aniso_U_11
_atom_site_aniso_U_22
_atom_site_aniso_U_33
_atom_site_aniso_U_23
_atom_site_aniso_U_13
_atom_site_aniso_U_12
Ni1 0.0146(3) 0.0235(3) 0.0169(2) -0.0002(3) 0.0000(3) -0.0003(3)
N1 0.019(2) 0.029(3) 0.0234(19) -0.0056(18) -0.0002(18) 0.003(2)
N2 0.014(2) 0.025(2) 0.0195(17) -0.0006(17) -0.0012(15) -0.0028(18)
N3 0.017(2) 0.021(2) 0.0168(18) 0.0024(15) -0.0001(14) -0.0038(17)
N4 0.017(2) 0.021(2) 0.0233(17) -0.0025(17) -0.0026(19) 0.0015(17)
O1 0.0212(19) 0.046(3) 0.0236(16) -0.0015(17) 0.0066(14) 0.0022(19)
O2 0.023(2) 0.041(3) 0.0317(19) 0.0058(18) 0.0080(17) -0.0067(18)
O3 0.034(2) 0.025(2) 0.0257(18) 0.0018(16) 0.0112(17) 0.0042(17)
O4 0.025(2) 0.025(2) 0.0270(18) 0.0032(16) 0.0013(15) -0.0042(17)
C1 0.028(3) 0.037(4) 0.033(3) -0.005(3) 0.002(3) -0.002(3)
C2 0.013(2) 0.040(4) 0.017(2) 0.003(2) -0.0031(19) -0.003(2)
C3 0.013(2) 0.039(4) 0.018(2) 0.005(2) -0.0035(19) -0.002(2)
C4 0.019(2) 0.027(3) 0.019(2) 0.002(2) -0.008(2) -0.003(2)
C5 0.024(3) 0.027(3) 0.024(2) 0.003(2) -0.004(2) -0.005(3)
C6 0.028(3) 0.021(3) 0.029(3) 0.002(2) -0.012(2) -0.004(2)
C7 0.020(3) 0.025(3) 0.028(2) -0.005(2) -0.010(2) 0.001(2)
C8 0.021(3) 0.025(3) 0.024(2) -0.002(2) -0.003(2) 0.001(2)
C9 0.016(3) 0.024(3) 0.019(2) 0.001(2) -0.0053(19) -0.002(2)
C10 0.017(2) 0.023(3) 0.018(2) 0.000(2) -0.0005(18) 0.001(2)
C11 0.018(3) 0.023(3) 0.021(2) 0.001(2) -0.0051(19) -0.003(2)
C12 0.034(3) 0.023(3) 0.030(2) -0.002(2) 0.000(3) 0.001(3)
C13 0.036(4) 0.023(3) 0.044(3) 0.001(2) -0.005(2) -0.006(2)
C14 0.037(3) 0.028(3) 0.035(3) -0.001(3) -0.009(3) 0.002(3)
N1A 0.008(2) 0.027(2) 0.0211(18) 0.0007(17) -0.0007(15) -0.0010(18)
C1A 0.019(3) 0.023(3) 0.025(2) 0.0007(19) -0.0003(19) 0.006(2)
C2A 0.022(3) 0.037(3) 0.022(2) 0.000(2) 0.000(2) -0.005(3)
C3A 0.015(3) 0.047(4) 0.031(3) 0.005(3) 0.000(2) -0.010(3)
C4A 0.027(3) 0.024(3) 0.028(2) -0.003(2) 0.000(2) 0.003(2)
N1B 0.016(2) 0.038(3) 0.0230(19) -0.0031(19) -0.0034(16) 0.001(2)
C1B 0.039(4) 0.043(4) 0.037(3) -0.013(3) -0.006(3) -0.003(3)
C2B 0.026(3) 0.062(4) 0.032(3) -0.003(3) -0.003(2) 0.017(3)
C3B 0.027(3) 0.035(3) 0.044(3) 0.000(2) -0.001(3) -0.002(3)
C4B 0.033(3) 0.044(4) 0.026(3) -0.001(3) -0.001(2) 0.001(3)
O1S 0.043(3) 0.038(3) 0.039(2) 0.0051(18) 0.0177(19) 0.005(2)
C1S 0.035(4) 0.033(3) 0.050(3) 0.004(3) 0.007(3) -0.001(3)
O2S 0.040(3) 0.040(2) 0.036(2) -0.0036(18) -0.0107(17) 0.003(2)
C2S 0.045(4) 0.039(4) 0.058(4) -0.001(3) -0.021(3) -0.002(3)

loop_
_atom_type_symbol
_atom_type_description
_atom_type_scat_dispersion_real
_atom_type_scat_dispersion_imag
_atom_type_scat_source
C C 0.0033 0.0016 'International Tables Vol C Tables 4.2.6.8 and 6.1.1.4'
H H 0.0000 0.0000 'International Tables Vol C Tables 4.2.6.8 and 6.1.1.4'
N N 0.0061 0.0033 'International Tables Vol C Tables 4.2.6.8 and 6.1.1.4'
O O 0.0106 0.0060 'International Tables Vol C Tables 4.2.6.8 and 6.1.1.4'
Ni Ni 0.3393 1.1124 'International Tables Vol C Tables 4.2.6.8 and 6.1.1.4'

loop_
_geom_angle_atom_site_label_1
_geom_angle_atom_site_label_2
_geom_angle_atom_site_label_3
_geom_angle
N3 Ni1 N2 84.37(17)
N3 Ni1 N1 167.89(18)
N2 Ni1 N1 84.33(18)
N3 Ni1 N4 84.40(17)
N2 Ni1 N4 167.09(16)
N1 Ni1 N4 107.31(17)
C2 N1 C1 115.5(4)
C2 N1 Ni1 113.8(3)
C1 N1 Ni1 130.7(4)
C3 N2 C4 127.3(5)
C3 N2 Ni1 117.6(4)
C4 N2 Ni1 115.1(3)
C10 N3 C9 127.4(4)
C10 N3 Ni1 117.4(3)
C9 N3 Ni1 115.1(3)
C11 N4 C12 115.8(4)
C11 N4 Ni1 113.8(3)
C12 N4 Ni1 130.0(3)
O1 C2 N1 126.8(5)
O1 C2 C3 119.0(5)
N1 C2 C3 114.2(4)
O2 C3 N2 127.7(5)
O2 C3 C2 122.6(4)
N2 C3 C2 109.6(4)
C5 C4 N2 127.6(5)
C5 C4 C9 119.5(5)
N2 C4 C9 113.0(4)
C6 C5 C4 120.4(5)
C7 C6 C5 119.9(5)
C7 C6 C13 121.1(5)
C5 C6 C13 119.0(5)
C8 C7 C6 120.0(5)
C8 C7 C14 119.7(5)
C6 C7 C14 120.3(5)
C7 C8 C9 120.8(5)
C8 C9 C4 119.4(4)
C8 C9 N3 128.2(4)
C4 C9 N3 112.4(4)
O3 C10 N3 128.1(5)
O3 C10 C11 121.1(4)
N3 C10 C11 110.7(4)
O4 C11 N4 128.1(5)
O4 C11 C10 118.2(4)
N4 C11 C10 113.7(4)
C2A N1A C4A 109.5(4)
C2A N1A C1A 109.3(4)
C4A N1A C1A 110.2(4)
C2A N1A C3A 109.4(4)
C4A N1A C3A 109.3(4)
C1A N1A C3A 109.2(4)
C1B N1B C3B 110.4(4)
C1B N1B C2B 109.5(4)
C3B N1B C2B 109.2(4)
C1B N1B C4B 109.3(5)
C3B N1B C4B 109.7(4)
C2B N1B C4B 108.7(4)

loop_
_geom_bond_atom_site_label_1
_geom_bond_atom_site_label_2
_geom_bond_distance
Ni1 N3 1.852(4)
Ni1 N2 1.852(4)
Ni1 N1 1.899(4)
Ni1 N4 1.904(4)
N1 C2 1.330(6)
N1 C1 1.441(7)
N2 C3 1.346(6)
N2 C4 1.402(6)
N3 C10 1.325(6)
N3 C9 1.410(6)
N4 C11 1.327(6)
N4 C12 1.463(6)
O1 C2 1.258(6)
O2 C3 1.236(6)
O3 C10 1.250(5)
O4 C11 1.262(6)
C2 C3 1.521(8)
C4 C5 1.398(7)
C4 C9 1.403(6)
C5 C6 1.393(7)
C6 C7 1.392(7)
C6 C13 1.512(7)
C7 C8 1.382(7)
C7 C14 1.519(7)
C8 C9 1.395(7)
C10 C11 1.520(7)
N1A C2A 1.486(6)
N1A C4A 1.490(6)
N1A C1A 1.492(6)
N1A C3A 1.500(6)
N1B C1B 1.479(7)
N1B C3B 1.485(7)
N1B C2B 1.503(7)
N1B C4B 1.503(6)
O1S C1S 1.398(6)
O2S C2S 1.394(7)

loop_
_geom_torsion_atom_site_label_1
_geom_torsion_atom_site_label_2
_geom_torsion_atom_site_label_3
_geom_torsion_atom_site_label_4
_geom_torsion
N3 Ni1 N1 C2 -28.0(10)
N2 Ni1 N1 C2 -6.9(3)
N4 Ni1 N1 C2 167.4(3)
N3 Ni1 N1 C1 152.7(7)
N2 Ni1 N1 C1 173.8(5)
N4 Ni1 N1 C1 -11.9(5)
N3 Ni1 N2 C3 -178.5(3)
N1 Ni1 N2 C3 5.8(3)
N4 Ni1 N2 C3 -148.9(7)
N3 Ni1 N2 C4 0.7(3)
N1 Ni1 N2 C4 -174.9(3)
N4 Ni1 N2 C4 30.3(9)
N2 Ni1 N3 C10 174.9(3)
N1 Ni1 N3 C10 -163.9(7)
N4 Ni1 N3 C10 1.3(3)
N2 Ni1 N3 C9 -2.0(3)
N1 Ni1 N3 C9 19.1(10)
N4 Ni1 N3 C9 -175.7(3)
C1 N1 C2 O1 4.4(7)
Ni1 N1 C2 O1 -175.1(4)
C1 N1 C2 C3 -174.0(4)
Ni1 N1 C2 C3 6.6(5)
C4 N2 C3 O2 1.1(8)
Ni1 N2 C3 O2 -179.8(4)
C4 N2 C3 C2 177.3(4)
Ni1 N2 C3 C2 -3.6(5)
O1 C2 C3 O2 -4.1(7)
N1 C2 C3 O2 174.3(4)
O1 C2 C3 N2 179.4(4)
N1 C2 C3 N2 -2.1(5)
C3 N2 C4 C5 -0.3(8)
Ni1 N2 C4 C5 -179.5(4)
C3 N2 C4 C9 179.9(4)
Ni1 N2 C4 C9 0.8(5)
N2 C4 C5 C6 179.5(4)
C9 C4 C5 C6 -0.7(7)
C4 C5 C6 C7 0.3(8)
C4 C5 C6 C13 -179.1(5)
C5 C6 C7 C8 0.6(7)
C13 C6 C7 C8 180.0(5)
C5 C6 C7 C14 -178.7(5)
C13 C6 C7 C14 0.6(7)
C6 C7 C8 C9 -1.1(7)
C14 C7 C8 C9 178.3(4)
C7 C8 C9 C4 0.7(7)
C7 C8 C9 N3 -176.6(4)
C5 C4 C9 C8 0.2(7)
N2 C4 C9 C8 -180.0(4)
C5 C4 C9 N3 177.9(4)
N2 C4 C9 N3 -2.3(5)
C10 N3 C9 C8 3.7(7)
Ni1 N3 C9 C8 -179.7(4)
C10 N3 C9 C4 -173.7(4)
Ni1 N3 C9 C4 2.9(5)
C9 N3 C10 O3 -4.3(8)
Ni1 N3 C10 O3 179.1(4)
C9 N3 C10 C11 173.8(4)
Ni1 N3 C10 C11 -2.7(5)
C12 N4 C11 O4 1.9(7)
Ni1 N4 C11 O4 175.2(4)
C12 N4 C11 C10 -175.6(4)
Ni1 N4 C11 C10 -2.3(5)
O3 C10 C11 O4 3.8(7)
N3 C10 C11 O4 -174.5(4)
O3 C10 C11 N4 -178.4(4)
N3 C10 C11 N4 3.3(6)
